data_1575687
loop_
_publ_author_name
'Chandima, A. M. Buddhika'
'Sgro, Griffyn'
'Hilditch, Sierra M.'
'Kaluarachchige Don, Umesh I.'
'Ward, Cassandra L.'
'Anderson, Dennis P.'
'Herman, Limor'
'Gelman, Dmitri'
'Lord, Richard L.'
'Groysman, Stanislav'

_publ_section_title
;
 Heterodinuclear Cu(I)/Mo(VI) chemistry with bifunctional dibenzobarrelene
 ligands.
;
_journal_issue 39
_journal_name_full 'Dalton transactions (Cambridge, England : 2003)'
_journal_page_first 14716
_journal_page_last 14727
_journal_paper_doi 10.1039/d5dt01337b
_journal_volume 54
_journal_year 2025
_chemical_formula_moiety 'C45.705 H35.551 Cu D11.805 O3.888 P2 S1.968, C2 D6 O S, F6 P, 0.111(C2 H2 O), 1[C2H6SO]'
_chemical_formula_sum 'C49.93 H41.77 Cu D17.8 F6 O6 P3 S3.97'
_chemical_formula_weight 1171.27
_space_group_crystal_system triclinic
_space_group_IT_number 2
_space_group_name_Hall '-P 1'
_space_group_name_H-M_alt 'P -1'
_atom_sites_solution_hydrogens mixed
_atom_sites_solution_primary dual
_audit_creation_date 2025-03-25
_audit_creation_method
;
Olex2 1.5
(compiled 2025.03.04 svn.red2d20d0 for OlexSys, GUI svn.r7188)
;
_audit_update_record
;
2025-06-04 deposited with the CCDC.	2025-09-10 downloaded from the CCDC.
;
_cell_angle_alpha 77.997(2)
_cell_angle_beta 88.205(2)
_cell_angle_gamma 70.621(2)
_cell_formula_units_Z 2
_cell_length_a 13.1992(8)
_cell_length_b 13.8549(9)
_cell_length_c 15.7166(9)
_cell_measurement_reflns_used 9263
_cell_measurement_temperature 101.00
_cell_measurement_theta_max 30.45
_cell_measurement_theta_min 2.44
_cell_volume 2649.8(3)
_computing_cell_refinement 'SAINT V8.41 (?, 2016)'
_computing_data_reduction 'SAINT V8.41 (?, 2016)'
_computing_molecular_graphics 'Olex2 1.5 (Dolomanov et al., 2009)'
_computing_publication_material 'Olex2 1.5 (Dolomanov et al., 2009)'
_computing_structure_refinement 'SHELXL 2019/3 (Sheldrick, 2015)'
_computing_structure_solution 'SHELXT 2018/2 (Sheldrick, 2018)'
_diffrn_ambient_temperature 101.00
_diffrn_detector 'Photon III'
_diffrn_detector_type 'CPAD area detector'
_diffrn_measured_fraction_theta_full 0.999
_diffrn_measured_fraction_theta_max 0.998
_diffrn_measurement_device '\k--geometry diffractometer'
_diffrn_measurement_device_type 'Bruker D8 VENTURE'
_diffrn_measurement_method '\f and \w scans'
_diffrn_radiation_collimation '0.8 mm pinhole collimator'
_diffrn_radiation_monochromator 'multilayer mirror'
_diffrn_radiation_type 'Mo K\a'
_diffrn_radiation_wavelength 0.71073
_diffrn_reflns_av_R_equivalents 0.0437
_diffrn_reflns_av_unetI/netI 0.0366
_diffrn_reflns_Laue_measured_fraction_full 0.999
_diffrn_reflns_Laue_measured_fraction_max 0.998
_diffrn_reflns_limit_h_max 19
_diffrn_reflns_limit_h_min -19
_diffrn_reflns_limit_k_max 20
_diffrn_reflns_limit_k_min -20
_diffrn_reflns_limit_l_max 22
_diffrn_reflns_limit_l_min -22
_diffrn_reflns_number 83109
_diffrn_reflns_point_group_measured_fraction_full 0.999
_diffrn_reflns_point_group_measured_fraction_max 0.998
_diffrn_reflns_theta_full 25.242
_diffrn_reflns_theta_max 31.007
_diffrn_reflns_theta_min 1.847
_diffrn_source 'microfocus sealed tube'
_diffrn_source_current 1.4
_diffrn_source_power 0.07
_diffrn_source_target Mo
_diffrn_source_type 'Incoatec I\mS'
_diffrn_source_voltage 50.0
_diffrn_standards_number 0
_exptl_absorpt_coefficient_mu 0.727
_exptl_absorpt_correction_T_max 0.7462
_exptl_absorpt_correction_T_min 0.6698
_exptl_absorpt_correction_type multi-scan
_exptl_absorpt_process_details
;
SADABS-2016/2 (Bruker,2016/2) was used for absorption correction.
wR2(int) was 0.1421 before and 0.0518 after correction.
The Ratio of minimum to maximum transmission is 0.8976.
The \l/2 correction factor is Not present.
;
_exptl_crystal_colour 'light yellow'
_exptl_crystal_colour_modifier light
_exptl_crystal_colour_primary yellow
_exptl_crystal_density_diffrn 1.468
_exptl_crystal_description block
_exptl_crystal_F_000 1197
_exptl_crystal_size_max 0.15
_exptl_crystal_size_mid 0.1
_exptl_crystal_size_min 0.1
_refine_diff_density_max 0.734
_refine_diff_density_min -0.636
_refine_diff_density_rms 0.071
_refine_ls_extinction_method none
_refine_ls_goodness_of_fit_ref 1.025
_refine_ls_hydrogen_treatment mixed
_refine_ls_matrix_type full
_refine_ls_number_parameters 992
_refine_ls_number_reflns 16860
_refine_ls_number_restraints 2412
_refine_ls_restrained_S_all 1.040
_refine_ls_R_factor_all 0.0614
_refine_ls_R_factor_gt 0.0465
_refine_ls_shift/su_max 0.003
_refine_ls_shift/su_mean 0.000
_refine_ls_structure_factor_coef Fsqd
_refine_ls_weighting_details 'w=1/[\s^2^(Fo^2^)+(0.0706P)^2^+1.4426P] where P=(Fo^2^+2Fc^2^)/3'
_refine_ls_weighting_scheme calc
_refine_ls_wR_factor_gt 0.1250
_refine_ls_wR_factor_ref 0.1344
_reflns_Friedel_coverage 0.000
_reflns_number_gt 13421
_reflns_number_total 16860
_reflns_threshold_expression 'I > 2\s(I)'
_cod_data_source_file d5dt01337b3.cif
_cod_data_source_block sag68
_cod_depositor_comments 'Adding full bibliography for 1575687--1575689.cif.'
_cod_original_sg_symbol_H-M P-1
_cod_original_formula_sum 'C49.93 H41.77 Cu D17.80 F6 O6 P3 S3.97'
_cod_database_code 1575687
_shelx_shelxl_version_number 2019/3
_shelx_space_group_comment
;
The symmetry employed for this shelxl refinement is uniquely defined
by the following loop, which should always be used as a source of
symmetry information in preference to the above space-group names.
They are only intended as comments.
;
_shelx_estimated_absorpt_t_max 0.931
_shelx_estimated_absorpt_t_min 0.899
_olex2_refinement_description
;
1. Fixed Uiso
 At 1.2 times of:
  All C(H) groups, All C(H,H) groups
 At 1.5 times of:
  All C(H,H,H) groups, All O(H) groups
2. Shared sites
{C20, C20B}
{C21, C21B}
3. Restrained distances
 O4B-H4B = O4-H4 = O3-H3
 0.84 with sigma of 0.02
 S1-O1 \\sim S1B-O1B \\sim S2B-O2B \\sim S2-O2 \\sim S3-O5
 with sigma of 0.02
 S3-C48 \\sim S3-C47 \\sim S1-C44 \\sim S1-C43 \\sim S1B-C44B \\sim S1B-C43B
\\sim S2-C45 \\sim S2B-C45B ~
 S2B-C46B \\sim S2-C46
 with sigma of 0.02
 C45B-C46B \\sim C45-C46 \\sim C48-C47 \\sim C43-C44 \\sim C44B-C43B
 with sigma of 0.02
 C6B-C1 \\sim C6-C1 \\sim C6B-C5B \\sim C6-C5 \\sim C5B-C4B \\sim C5-C4 \\sim
C3B-C4B \\sim C4-C3 \\sim C2B-
 C3B \\sim C3-C2 \\sim C2-C1 \\sim C37-C42 \\sim C42-C41 \\sim C41-C40 \\sim
C40-C39 \\sim C39-C38 \\sim C37-
 C38 \\sim C38-C37B \\sim C40B-C41B \\sim C41B-C42B \\sim C42B-C37B \\sim
C40B-C39 \\sim C30-C29 \\sim C29-
 C28B \\sim C30-C26 \\sim C28B-C27B \\sim C28-C27 \\sim C29-C28 \\sim C26-C25
\\sim C27B-C25B \\sim C27-C25
 \\sim C26-C25B \\sim C14-C13 \\sim C14B-C13 \\sim C15B-C14B \\sim C15-C14
\\sim C18-C13 \\sim C18-C17 ~
 C18-C17B \\sim C17B-C16B \\sim C17-C16 \\sim C16B-C15B \\sim C16-C15
 with sigma of 0.02
 O3B-C21C \\sim O4-C24 \\sim O4B-C24B \\sim O3-C21 \\sim O3C-C21B
 with sigma of 0.02
 C23B-C22 \\sim C23-C22 \\sim C59-C23B \\sim C23-C20 \\sim C20-C19 \\sim
C59-C21C \\sim C59-C19B ~
 C24B-C23B \\sim C24-C23 \\sim C21B-C20B
 with sigma of 0.02
 S3-O5 \\sim S3B-O5B
 with sigma of 0.02
 S3-C47 \\sim S3B-C47B
 with sigma of 0.02
 S3-C48 \\sim S3B-C48B
 with sigma of 0.02
 O5-C47 \\sim O5B-C47B
 with sigma of 0.04
 O5-C48 \\sim O5B-C48B
 with sigma of 0.04
 C47-C48 \\sim C47B-C48B
 with sigma of 0.04
4. Uiso/Uaniso restraints and constraints
All non-hydrogen atoms have similar U: within 2A with sigma of 0.01 and sigma
for terminal atoms of 0.01 within 2A
Uanis(C20) = Uanis(C20B)
Uanis(C21) = Uanis(C21B)
5. Others
 1*[Sof(S1)+Sof(O1)+Sof(C43)+Sof(D43A)+Sof(D43B)+Sof(D43C)+Sof(C44)+Sof(D44A)+
 Sof(D44B)+Sof(D44C)]+1*[Sof(S1B)+Sof(O1B)+Sof(C43B)+Sof(D43D)+Sof(D43E)+
 Sof(D43F)+Sof(C44B)+Sof(D44D)+Sof(D44E)+Sof(D44F)]+1*[Sof(O1W)]=1 with esd of
 0.001
 Sof(H22A)=Sof(H29A)=Sof(C59)=Sof(H59)=Sof(O3B)=Sof(H3B)=Sof(O4B)=Sof(H4B)=
 Sof(C14B)=Sof(H14B)=Sof(C15B)=Sof(H15B)=Sof(C16B)=Sof(H16B)=Sof(C17B)=
 Sof(C19B)=Sof(H19B)=Sof(C23B)=Sof(H23B)=Sof(C24B)=Sof(H24C)=Sof(H24D)=
 Sof(C25B)=Sof(C27B)=Sof(H27B)=Sof(C28B)=Sof(H28B)=Sof(C21C)=Sof(H21C)=
 Sof(H21D)=1-FVAR(1)
 Sof(O4)=Sof(H4)=Sof(C14)=Sof(H14)=Sof(C15)=Sof(H15)=Sof(C16)=Sof(H16)=
 Sof(C17)=Sof(C19)=Sof(H19)=Sof(H22)=Sof(C23)=Sof(H23)=Sof(C24)=Sof(H24A)=
 Sof(H24B)=Sof(C25)=Sof(C27)=Sof(H27)=Sof(C28)=Sof(H28)=Sof(H29)=FVAR(1)
 Sof(H39A)=Sof(C37B)=Sof(C40B)=Sof(H40B)=Sof(C41B)=Sof(H41B)=Sof(C42B)=
 Sof(H42B)=1-FVAR(2)
 Sof(C37)=Sof(H38)=Sof(H39)=Sof(C40)=Sof(H40)=Sof(C41)=Sof(H41)=Sof(C42)=
 Sof(H42)=FVAR(2)
 Sof(S2B)=Sof(O2B)=Sof(C45B)=Sof(D45D)=Sof(D45E)=Sof(D45F)=Sof(C46B)=Sof(D46D)=
 Sof(D46E)=Sof(D46F)=1-FVAR(3)
 Sof(S2)=Sof(O2)=Sof(C45)=Sof(D45A)=Sof(D45B)=Sof(D45C)=Sof(C46)=Sof(D46A)=
 Sof(D46B)=Sof(D46C)=FVAR(3)
 Sof(S1)=Sof(O1)=Sof(C43)=Sof(D43A)=Sof(D43B)=Sof(D43C)=Sof(C44)=Sof(D44A)=
 Sof(D44B)=Sof(D44C)=FVAR(4)
 Sof(C20B)=Sof(C21B)=Sof(H21E)=Sof(H21F)=Sof(O3C)=0.813*(1-FVAR(6))
 Sof(O3)=Sof(C20)=Sof(H20)=Sof(C21)=Sof(H21A)=Sof(H21B)=0.813*FVAR(6)
 Sof(H3)=FVAR(5)
 Sof(C2B)=Sof(H2B)=Sof(C3B)=Sof(H3BA)=Sof(C4B)=Sof(H4BA)=Sof(C5B)=Sof(H5B)=
 Sof(C6B)=Sof(H6B)=1-FVAR(6)
 Sof(C2)=Sof(H2)=Sof(C3)=Sof(H3A)=Sof(C4)=Sof(H4A)=Sof(C5)=Sof(H5)=Sof(C6)=
 Sof(H6)=FVAR(6)
 Sof(S1B)=Sof(O1B)=Sof(C43B)=Sof(D43D)=Sof(D43E)=Sof(D43F)=Sof(C44B)=Sof(D44D)=
 Sof(D44E)=Sof(D44F)=FVAR(7)
 Sof(F1B)=Sof(F2B)=Sof(F4B)=Sof(F6B)=1-FVAR(9)
 Sof(F1)=Sof(F2)=Sof(F4)=Sof(F6)=FVAR(9)
 Sof(S3B)=Sof(O5B)=Sof(C47B)=Sof(D47D)=Sof(D47E)=Sof(D47F)=Sof(C48B)=Sof(D48D)=
 Sof(D48E)=Sof(D48F)=1-FVAR(10)
 Sof(S3)=Sof(O5)=Sof(C47)=Sof(D47A)=Sof(D47B)=Sof(D47C)=Sof(C48)=Sof(D48A)=
 Sof(D48B)=Sof(D48C)=FVAR(10)
6.a Ternary CH refined with riding coordinates:
 C19(H19), C20(H20), C22(H22), C22(H22A), C23(H23), C59(H59), C19B(H19B),
 C23B(H23B)
6.b Secondary CH2 refined with riding coordinates:
 C21(H21A,H21B), C24(H24A,H24B), C21B(H21E,H21F), C24B(H24C,H24D), C21C(H21C,
 H21D)
6.c Aromatic/amide H refined with riding coordinates:
 C2(H2), C3(H3A), C4(H4A), C5(H5), C6(H6), C8(H8), C9(H9), C10(H10), C11(H11),
 C12(H12), C14(H14), C15(H15), C16(H16), C27(H27), C28(H28), C29(H29),
 C29(H29A), C32(H32), C33(H33), C34(H34), C35(H35), C36(H36), C38(H38),
 C39(H39), C39(H39A), C40(H40), C41(H41), C42(H42), C2B(H2B), C3B(H3BA),
 C4B(H4BA), C5B(H5B), C6B(H6B), C14B(H14B), C15B(H15B), C16B(H16B), C27B(H27B),
 C28B(H28B), C40B(H40B), C41B(H41B), C42B(H42B)
6.d Tetrahedral OH refined with riding coordinates:
 O3B(H3B)
6.e Idealised Me refined as rotating group:
 C43(D43A,D43B,D43C), C44(D44A,D44B,D44C), C45(D45A,D45B,D45C), C46(D46A,D46B,
 D46C), C47(D47A,D47B,D47C), C48(D48A,D48B,D48C), C43B(D43D,D43E,D43F),
 C44B(D44D,D44E,D44F), C45B(D45D,D45E,D45F), C46B(D46D,D46E,D46F), C47B(D47D,
 D47E,D47F), C48B(D48D,D48E,D48F)
6.f Idealised tetrahedral OH refined as rotating group:
 O4(H4), O4B(H4B)
;
_smtbx_masks_void_probe_radius 1.2
_smtbx_masks_void_truncation_radius 1.2
_olex2_submission_special_instructions 'No special instructions were received'

loop_
_space_group_symop_operation_xyz
'x, y, z'
'-x, -y, -z'

loop_
_atom_site_label
_atom_site_type_symbol
_atom_site_fract_x
_atom_site_fract_y
_atom_site_fract_z
_atom_site_U_iso_or_equiv
_atom_site_adp_type
_atom_site_occupancy
_atom_site_site_symmetry_order
_atom_site_calc_flag
_atom_site_refinement_flags_posn
_atom_site_refinement_flags_adp
_atom_site_refinement_flags_occupancy
_atom_site_disorder_assembly
_atom_site_disorder_group
Cu1 Cu 0.72367(2) 0.68500(2) 0.75170(2) 0.02615(6) Uani 1 1 d . . . . .
S1 S 0.49294(4) 0.79409(4) 0.64013(3) 0.03021(15) Uani 0.918(2) 1 d D U P A 1
S2 S 0.7767(3) 0.8078(3) 0.7967(3) 0.0414(6) Uani 0.721(17) 1 d D U P A 1
S3 S 1.09700(7) 0.06211(7) 0.95949(6) 0.0569(3) Uani 0.875(2) 1 d D U P B 1
P1 P 0.65089(3) 0.59707(4) 0.85938(3) 0.02477(9) Uani 1 1 d . U . . .
P2 P 0.84662(3) 0.60491(4) 0.66187(3) 0.02506(9) Uani 1 1 d . U . . .
P3 P 0.43312(5) 1.12297(5) 0.71806(4) 0.04437(14) Uani 1 1 d . U . . .
F1 F 0.5105(4) 1.1076(4) 0.6413(3) 0.0776(12) Uani 0.638(5) 1 d . U P C 1
F2 F 0.3605(3) 1.1347(3) 0.8023(3) 0.0817(11) Uani 0.638(5) 1 d . U P C 1
F3 F 0.46246(17) 0.99945(13) 0.73861(14) 0.0787(6) Uani 1 1 d . U . . .
F4 F 0.3375(3) 1.1347(3) 0.6592(3) 0.0793(12) Uani 0.638(5) 1 d . U P C 1
F5 F 0.40228(18) 1.24515(14) 0.69938(15) 0.0802(6) Uani 1 1 d . U . . .
F6 F 0.5370(3) 1.1143(2) 0.7793(2) 0.0609(8) Uani 0.638(5) 1 d . U P C 1
O1 O 0.60863(12) 0.78670(13) 0.65505(11) 0.0325(3) Uani 0.918(2) 1 d D U P A 1
O2 O 0.8864(3) 0.7696(4) 0.8372(5) 0.0509(12) Uani 0.721(17) 1 d D U P A 1
O3 O 0.85800(19) 0.10844(18) 0.69331(18) 0.0424(6) Uani 0.702(4) 1 d D U P D 1
H3 H 0.860(5) 0.103(4) 0.7479(14) 0.12(2) Uiso 0.863(5) 1 d D . P D 1
O4 O 0.85678(19) 0.14549(15) 0.85402(14) 0.0503(6) Uani 0.817(3) 1 d D U P D 1
H4 H 0.843219 0.111353 0.901103 0.075 Uiso 0.817(3) 1 calc DR U P D 1
O5 O 1.1924(2) -0.01339(18) 1.01624(17) 0.0588(6) Uani 0.875(2) 1 d D U P B 1
C1 C 0.56216(14) 0.67953(16) 0.92634(12) 0.0305(4) Uani 1 1 d D U . . .
C2 C 0.5722(7) 0.6583(7) 1.0162(6) 0.0321(13) Uani 0.75(3) 1 d D U P E 1
H2 H 0.622608 0.594252 1.045767 0.039 Uiso 0.75(3) 1 calc R U P E 1
C3 C 0.5101(6) 0.7289(5) 1.0642(5) 0.0371(11) Uani 0.75(3) 1 d D U P E 1
H3A H 0.520695 0.714102 1.125684 0.044 Uiso 0.75(3) 1 calc R U P E 1
C4 C 0.4335(6) 0.8198(5) 1.0230(4) 0.0380(10) Uani 0.75(3) 1 d D U P E 1
H4A H 0.391912 0.868759 1.055538 0.046 Uiso 0.75(3) 1 calc R U P E 1
C5 C 0.4175(6) 0.8394(6) 0.9333(4) 0.0402(11) Uani 0.75(3) 1 d D U P E 1
H5 H 0.363036 0.901050 0.904660 0.048 Uiso 0.75(3) 1 calc R U P E 1
C6 C 0.4800(6) 0.7699(5) 0.8853(4) 0.0352(11) Uani 0.75(3) 1 d D U P E 1
H6 H 0.467251 0.783513 0.824096 0.042 Uiso 0.75(3) 1 calc R U P E 1
C7 C 0.74205(13) 0.48948(15) 0.93755(11) 0.0255(3) Uani 1 1 d . U . . .
C8 C 0.84847(13) 0.48554(15) 0.94638(12) 0.0280(3) Uani 1 1 d . U . . .
H8 H 0.871916 0.538981 0.912744 0.034 Uiso 1 1 calc R U . . .
C9 C 0.92005(15) 0.40302(16) 1.00466(13) 0.0329(4) Uani 1 1 d . U . . .
H9 H 0.992526 0.400055 1.010291 0.039 Uiso 1 1 calc R U . . .
C10 C 0.88639(15) 0.32558(17) 1.05423(13) 0.0343(4) Uani 1 1 d . U . . .
H10 H 0.935591 0.269640 1.093962 0.041 Uiso 1 1 calc R U . . .
C11 C 0.78043(15) 0.32937(17) 1.04608(13) 0.0355(4) Uani 1 1 d . U . . .
H11 H 0.757146 0.276233 1.080440 0.043 Uiso 1 1 calc R U . . .
C12 C 0.70856(14) 0.41110(16) 0.98753(12) 0.0323(4) Uani 1 1 d . U . . .
H12 H 0.636351 0.413350 0.981697 0.039 Uiso 1 1 calc R U . . .
C13 C 0.57007(13) 0.53394(14) 0.81412(11) 0.0255(3) Uani 1 1 d D U . . .
C14 C 0.4584(3) 0.5638(7) 0.8238(6) 0.0287(9) Uani 0.817(3) 1 d D U P D 1
H14 H 0.424608 0.612049 0.859490 0.034 Uiso 0.817(3) 1 calc R U P D 1
C15 C 0.3980(4) 0.5222(4) 0.7810(4) 0.0328(10) Uani 0.817(3) 1 d D U P D 1
H15 H 0.322902 0.540623 0.789391 0.039 Uiso 0.817(3) 1 calc R U P D 1
C16 C 0.4445(3) 0.4545(4) 0.7263(4) 0.0300(9) Uani 0.817(3) 1 d D U P D 1
H16 H 0.402010 0.427320 0.696691 0.036 Uiso 0.817(3) 1 calc R U P D 1
C17 C 0.5551(3) 0.4270(4) 0.7154(3) 0.0244(7) Uani 0.817(3) 1 d D U P D 1
C18 C 0.61937(13) 0.46426(14) 0.76081(11) 0.0250(3) Uani 1 1 d D U . . .
C19 C 0.6182(3) 0.3629(3) 0.6515(3) 0.0301(7) Uani 0.817(3) 1 d D U P D 1
H19 H 0.570633 0.341423 0.616412 0.036 Uiso 0.817(3) 1 calc R U P D 1
C20 C 0.7055(2) 0.2662(3) 0.7073(3) 0.0315(6) Uani 0.702(4) 1 d D U P D 1
H20 H 0.668617 0.230349 0.753545 0.038 Uiso 0.702(4) 1 calc R U P D 1
C21 C 0.7636(2) 0.1884(2) 0.65053(18) 0.0368(5) Uani 0.702(4) 1 d D U P D 1
H21A H 0.713467 0.155133 0.634152 0.044 Uiso 0.702(4) 1 calc R U P D 1
H21B H 0.784254 0.227138 0.596308 0.044 Uiso 0.702(4) 1 calc R U P D 1
C22 C 0.73744(13) 0.42857(14) 0.73917(11) 0.0244(3) Uani 1 1 d D U . . .
H22 H 0.781548 0.455709 0.772436 0.029 Uiso 0.817(3) 1 calc R U P D 1
H22A H 0.775853 0.464188 0.769121 0.029 Uiso 0.183(3) 1 calc R U P D 2
C23 C 0.7813(3) 0.3067(3) 0.7524(2) 0.0282(7) Uani 0.817(3) 1 d D U P D 1
H23 H 0.851859 0.287399 0.723798 0.034 Uiso 0.817(3) 1 calc R U P D 1
C24 C 0.80210(19) 0.25463(19) 0.84868(15) 0.0343(5) Uani 0.817(3) 1 d D U P D 1
H24A H 0.846835 0.285037 0.876786 0.041 Uiso 0.817(3) 1 calc R U P D 1
H24B H 0.733307 0.265513 0.878599 0.041 Uiso 0.817(3) 1 calc R U P D 1
C25 C 0.6788(5) 0.4287(5) 0.5929(3) 0.0280(8) Uani 0.817(3) 1 d D U P D 1
C26 C 0.73854(14) 0.46693(14) 0.64140(11) 0.0257(3) Uani 1 1 d D U . . .
C27 C 0.6730(6) 0.4547(5) 0.5017(3) 0.0334(9) Uani 0.817(3) 1 d D U P D 1
H27 H 0.632024 0.428717 0.469451 0.040 Uiso 0.817(3) 1 calc R U P D 1
C28 C 0.7284(6) 0.5193(5) 0.4594(4) 0.0345(10) Uani 0.817(3) 1 d D U P D 1
H28 H 0.727428 0.536044 0.397569 0.041 Uiso 0.817(3) 1 calc R U P D 1
C29 C 0.78496(15) 0.55928(17) 0.50766(11) 0.0324(4) Uani 1 1 d D U . . .
H29 H 0.821478 0.604169 0.477832 0.039 Uiso 0.817(3) 1 calc R U P D 1
H29A H 0.814274 0.608431 0.474263 0.039 Uiso 0.183(3) 1 calc R U P D 2
C30 C 0.79012(14) 0.53570(15) 0.59895(11) 0.0264(3) Uani 1 1 d D U . . .
C31 C 0.97283(13) 0.50988(15) 0.71156(11) 0.0263(3) Uani 1 1 d . U . . .
C32 C 1.02378(16) 0.41691(16) 0.68340(12) 0.0338(4) Uani 1 1 d . U . . .
H32 H 0.989223 0.398093 0.640481 0.041 Uiso 1 1 calc R U . . .
C33 C 1.12491(17) 0.35180(18) 0.71799(13) 0.0373(4) Uani 1 1 d . U . . .
H33 H 1.159562 0.288847 0.698431 0.045 Uiso 1 1 calc R U . . .
C34 C 1.17547(15) 0.37905(16) 0.78149(12) 0.0329(4) Uani 1 1 d . U . . .
H34 H 1.245058 0.335248 0.804509 0.039 Uiso 1 1 calc R U . . .
C35 C 1.12409(14) 0.46983(16) 0.81077(12) 0.0307(4) Uani 1 1 d . U . . .
H35 H 1.158021 0.487472 0.854840 0.037 Uiso 1 1 calc R U . . .
C36 C 1.02323(13) 0.53555(15) 0.77633(12) 0.0275(3) Uani 1 1 d . U . . .
H36 H 0.988515 0.597874 0.796774 0.033 Uiso 1 1 calc R U . . .
C37 C 0.8922(3) 0.6869(3) 0.5752(4) 0.0277(8) Uani 0.850(10) 1 d D U P F 1
C38 C 0.99690(16) 0.65820(17) 0.54716(12) 0.0319(4) Uani 1 1 d D U . . .
H38 H 1.048766 0.595103 0.576705 0.038 Uiso 0.850(10) 1 calc R U P F 1
C39 C 1.02689(18) 0.72047(19) 0.47656(14) 0.0397(5) Uani 1 1 d D U . . .
H39 H 1.099368 0.699627 0.459595 0.048 Uiso 0.850(10) 1 calc R U P F 1
H39A H 1.088891 0.695110 0.444596 0.048 Uiso 0.150(10) 1 calc R U P F 2
C40 C 0.9549(3) 0.8107(3) 0.4311(2) 0.0413(7) Uani 0.850(10) 1 d D U P F 1
H40 H 0.975842 0.851842 0.382079 0.050 Uiso 0.850(10) 1 calc R U P F 1
C41 C 0.8501(2) 0.8407(3) 0.4584(3) 0.0458(9) Uani 0.850(10) 1 d D U P F 1
H41 H 0.798656 0.903461 0.427921 0.055 Uiso 0.850(10) 1 calc R U P F 1
C42 C 0.8192(2) 0.7798(3) 0.5301(3) 0.0403(8) Uani 0.850(10) 1 d D U P F 1
H42 H 0.747348 0.802280 0.548256 0.048 Uiso 0.850(10) 1 calc R U P F 1
C43 C 0.4972(3) 0.7040(2) 0.5743(2) 0.0458(7) Uani 0.918(2) 1 d D U P A 1
D43A D 0.541320 0.714683 0.524245 0.069 Uiso 0.918(2) 1 calc R U P A 1
D43B D 0.424147 0.714830 0.553803 0.069 Uiso 0.918(2) 1 calc R U P A 1
D43C D 0.528576 0.632536 0.608431 0.069 Uiso 0.918(2) 1 calc R U P A 1
C44 C 0.4382(2) 0.91086(18) 0.55972(17) 0.0382(5) Uani 0.918(2) 1 d D U P A 1
D44A D 0.438395 0.971099 0.583084 0.057 Uiso 0.918(2) 1 calc R U P A 1
D44B D 0.364246 0.918785 0.543723 0.057 Uiso 0.918(2) 1 calc R U P A 1
D44C D 0.481746 0.906998 0.508094 0.057 Uiso 0.918(2) 1 calc R U P A 1
C45 C 0.7664(4) 0.9147(4) 0.7082(5) 0.0540(13) Uani 0.721(17) 1 d D U P A 1
D45A D 0.815489 0.890157 0.663208 0.081 Uiso 0.721(17) 1 calc R U P A 1
D45B D 0.785676 0.968591 0.728949 0.081 Uiso 0.721(17) 1 calc R U P A 1
D45C D 0.692510 0.944196 0.683767 0.081 Uiso 0.721(17) 1 calc R U P A 1
C46 C 0.6895(8) 0.8803(7) 0.8680(6) 0.0597(17) Uani 0.721(17) 1 d D U P A 1
D46A D 0.617109 0.913482 0.840610 0.090 Uiso 0.721(17) 1 calc R U P A 1
D46B D 0.716895 0.934335 0.879180 0.090 Uiso 0.721(17) 1 calc R U P A 1
D46C D 0.686679 0.832905 0.923054 0.090 Uiso 0.721(17) 1 calc R U P A 1
C47 C 1.1268(3) 0.1801(3) 0.9329(3) 0.0801(12) Uani 0.875(2) 1 d D U P B 1
D47A D 1.124902 0.208251 0.985458 0.120 Uiso 0.875(2) 1 calc R U P B 1
D47B D 1.073383 0.231005 0.889488 0.120 Uiso 0.875(2) 1 calc R U P B 1
D47C D 1.198519 0.166353 0.909166 0.120 Uiso 0.875(2) 1 calc R U P B 1
C48 C 1.1160(5) 0.0263(5) 0.8587(4) 0.1176(19) Uani 0.875(2) 1 d D U P B 1
D48A D 1.189915 0.018281 0.841600 0.176 Uiso 0.875(2) 1 calc R U P B 1
D48B D 1.065731 0.080696 0.815018 0.176 Uiso 0.875(2) 1 calc R U P B 1
D48C D 1.103013 -0.040118 0.862757 0.176 Uiso 0.875(2) 1 calc R U P B 1
C59 C 0.7341(12) 0.2630(12) 0.7130(12) 0.033(2) Uani 0.183(3) 1 d D U P D 2
H59 H 0.788607 0.228326 0.673518 0.040 Uiso 0.183(3) 1 calc R U P D 2
S1B S 0.5439(7) 0.8078(8) 0.5969(6) 0.0320(19) Uani 0.0492(17) 1 d D U P A 2
S2B S 0.7731(6) 0.8088(6) 0.8153(8) 0.0402(13) Uani 0.279(17) 1 d D U P A 2
S3B S 1.1761(8) 0.0555(7) 0.9510(6) 0.103(2) Uani 0.125(2) 1 d D U P B 2
F1B F 0.5379(7) 1.1173(9) 0.6678(7) 0.097(2) Uani 0.362(5) 1 d . U P C 2
F2B F 0.3136(5) 1.1263(5) 0.7493(6) 0.0829(19) Uani 0.362(5) 1 d . U P C 2
F4B F 0.3807(6) 1.1372(5) 0.6174(4) 0.0696(16) Uani 0.362(5) 1 d . U P C 2
F6B F 0.4793(7) 1.0994(5) 0.8056(4) 0.0782(17) Uani 0.362(5) 1 d . U P C 2
O1B O 0.583(2) 0.777(3) 0.6891(12) 0.031(3) Uani 0.0492(17) 1 d D U P A 2
O2B O 0.8761(10) 0.7506(11) 0.8701(11) 0.054(2) Uani 0.279(17) 1 d D U P A 2
O3B O 0.7878(8) 0.0952(8) 0.8153(7) 0.058(3) Uani 0.183(3) 1 d D U P D 2
H3B H 0.767241 0.059029 0.857480 0.087 Uiso 0.183(3) 1 calc R U P D 2
O4B O 0.9583(8) 0.1595(7) 0.7923(7) 0.057(3) Uani 0.183(3) 1 d D U P D 2
H4B H 0.910263 0.134861 0.812603 0.085 Uiso 0.183(3) 1 calc DR U P D 2
O5B O 1.1820(18) -0.0516(12) 0.9895(15) 0.081(4) Uani 0.125(2) 1 d D U P B 2
C2B C 0.588(2) 0.665(2) 1.0179(15) 0.027(3) Uani 0.25(3) 1 d D U P E 2
H2B H 0.644478 0.605064 1.047021 0.032 Uiso 0.25(3) 1 calc R U P E 2
C3B C 0.5292(16) 0.7416(16) 1.0618(14) 0.032(3) Uani 0.25(3) 1 d D U P E 2
H3BA H 0.540166 0.730134 1.123089 0.039 Uiso 0.25(3) 1 calc R U P E 2
C4B C 0.4538(18) 0.8351(17) 1.0180(11) 0.037(3) Uani 0.25(3) 1 d D U P E 2
H4BA H 0.412315 0.884965 1.049831 0.045 Uiso 0.25(3) 1 calc R U P E 2
C5B C 0.4395(18) 0.8554(16) 0.9272(11) 0.038(3) Uani 0.25(3) 1 d D U P E 2
H5B H 0.388468 0.918611 0.896889 0.046 Uiso 0.25(3) 1 calc R U P E 2
C6B C 0.5017(17) 0.7807(12) 0.8823(12) 0.035(3) Uani 0.25(3) 1 d D U P E 2
H6B H 0.503229 0.798647 0.820682 0.042 Uiso 0.25(3) 1 calc R U P E 2
C14B C 0.4592(13) 0.551(3) 0.816(3) 0.028(3) Uani 0.183(3) 1 d D U P D 2
H14B H 0.417347 0.598780 0.849997 0.034 Uiso 0.183(3) 1 calc R U P D 2
C15B C 0.4067(19) 0.503(2) 0.772(2) 0.027(2) Uani 0.183(3) 1 d D U P D 2
H15B H 0.331956 0.514566 0.777712 0.032 Uiso 0.183(3) 1 calc R U P D 2
C16B C 0.4659(15) 0.438(2) 0.7198(19) 0.029(3) Uani 0.183(3) 1 d D U P D 2
H16B H 0.429542 0.405544 0.689243 0.035 Uiso 0.183(3) 1 calc R U P D 2
C17B C 0.5757(14) 0.416(2) 0.7090(16) 0.032(3) Uani 0.183(3) 1 d D U P D 2
C19B C 0.6411(15) 0.3475(17) 0.6563(17) 0.029(2) Uani 0.183(3) 1 d D U P D 2
H19B H 0.599000 0.318364 0.622945 0.034 Uiso 0.183(3) 1 calc R U P D 2
C20B C 0.7055(2) 0.2662(3) 0.7073(3) 0.0315(6) Uani 0.111(4) 1 d D U P D 3
C21B C 0.7636(2) 0.1884(2) 0.65053(18) 0.0368(5) Uani 0.111(4) 1 d D U P D 3
H21E H 0.809683 0.123497 0.689092 0.044 Uiso 0.111(4) 1 calc R U P D 3
H21F H 0.811518 0.218489 0.612351 0.044 Uiso 0.111(4) 1 calc R U P D 3
C23B C 0.7893(12) 0.3081(10) 0.7710(12) 0.028(2) Uani 0.183(3) 1 d D U P D 2
H23B H 0.769574 0.288353 0.832540 0.034 Uiso 0.183(3) 1 calc R U P D 2
C24B C 0.9131(9) 0.2715(8) 0.7675(8) 0.039(2) Uani 0.183(3) 1 d D U P D 2
H24C H 0.933678 0.295254 0.707679 0.046 Uiso 0.183(3) 1 calc R U P D 2
H24D H 0.942418 0.303492 0.807201 0.046 Uiso 0.183(3) 1 calc R U P D 2
C25B C 0.677(3) 0.419(3) 0.6062(15) 0.033(3) Uani 0.183(3) 1 d D U P D 2
C27B C 0.680(3) 0.441(2) 0.5160(15) 0.031(2) Uani 0.183(3) 1 d D U P D 2
H27B H 0.643016 0.410085 0.484139 0.037 Uiso 0.183(3) 1 calc R U P D 2
C28B C 0.733(3) 0.505(2) 0.4699(19) 0.036(3) Uani 0.183(3) 1 d D U P D 2
H28B H 0.734742 0.511741 0.408445 0.044 Uiso 0.183(3) 1 calc R U P D 2
C37B C 0.8944(18) 0.7035(19) 0.578(3) 0.029(3) Uani 0.150(10) 1 d D U P F 2
C40B C 0.9548(15) 0.8275(12) 0.4564(16) 0.049(3) Uani 0.150(10) 1 d D U P F 2
H40B H 0.978947 0.874732 0.414958 0.059 Uiso 0.150(10) 1 calc R U P F 2
C41B C 0.8531(13) 0.8711(17) 0.4902(14) 0.048(3) Uani 0.150(10) 1 d D U P F 2
H41B H 0.807673 0.940545 0.467078 0.058 Uiso 0.150(10) 1 calc R U P F 2
C42B C 0.8231(14) 0.8061(15) 0.5595(14) 0.041(3) Uani 0.150(10) 1 d D U P F 2
H42B H 0.760108 0.829602 0.590875 0.050 Uiso 0.150(10) 1 calc R U P F 2
C43B C 0.511(4) 0.716(3) 0.548(3) 0.035(4) Uani 0.0492(17) 1 d D U P A 2
D43D D 0.504662 0.658785 0.593821 0.052 Uiso 0.0492(17) 1 calc R U P A 2
D43E D 0.567598 0.688882 0.509243 0.052 Uiso 0.0492(17) 1 calc R U P A 2
D43F D 0.442434 0.751412 0.514941 0.052 Uiso 0.0492(17) 1 calc R U P A 2
C44B C 0.4144(18) 0.902(3) 0.592(3) 0.030(4) Uani 0.0492(17) 1 d D U P A 2
D44D D 0.366756 0.871859 0.628565 0.045 Uiso 0.0492(17) 1 calc R U P A 2
D44E D 0.385678 0.924300 0.531314 0.045 Uiso 0.0492(17) 1 calc R U P A 2
D44F D 0.418822 0.962961 0.612042 0.045 Uiso 0.0492(17) 1 calc R U P A 2
C45B C 0.7830(13) 0.9184(10) 0.7431(13) 0.063(3) Uani 0.279(17) 1 d D U P A 2
D45D D 0.833565 0.896224 0.698318 0.094 Uiso 0.279(17) 1 calc R U P A 2
D45E D 0.808776 0.960205 0.774737 0.094 Uiso 0.279(17) 1 calc R U P A 2
D45F D 0.712142 0.960479 0.715576 0.094 Uiso 0.279(17) 1 calc R U P A 2
C46B C 0.6807(16) 0.8704(16) 0.8883(13) 0.044(3) Uani 0.279(17) 1 d D U P A 2
D46D D 0.614019 0.916516 0.856016 0.066 Uiso 0.279(17) 1 calc R U P A 2
D46E D 0.712090 0.911688 0.915982 0.066 Uiso 0.279(17) 1 calc R U P A 2
D46F D 0.665134 0.816974 0.933010 0.066 Uiso 0.279(17) 1 calc R U P A 2
C47B C 1.112(3) 0.093(3) 0.8440(12) 0.095(4) Uani 0.125(2) 1 d D U P B 2
D47D D 1.052241 0.066620 0.844901 0.143 Uiso 0.125(2) 1 calc R U P B 2
D47E D 1.164742 0.063989 0.802578 0.143 Uiso 0.125(2) 1 calc R U P B 2
D47F D 1.085786 0.169749 0.826271 0.143 Uiso 0.125(2) 1 calc R U P B 2
C48B C 1.0487(19) 0.128(2) 0.9940(18) 0.088(4) Uani 0.125(2) 1 d D U P B 2
D48D D 1.020535 0.078788 1.032986 0.133 Uiso 0.125(2) 1 calc R U P B 2
D48E D 0.996557 0.167470 0.945665 0.133 Uiso 0.125(2) 1 calc R U P B 2
D48F D 1.061217 0.176712 1.026359 0.133 Uiso 0.125(2) 1 calc R U P B 2
O3C O 0.6902(11) 0.1588(11) 0.5924(9) 0.041(3) Uani 0.111(4) 1 d D U P D 3
C21C C 0.6933(9) 0.1797(9) 0.7687(8) 0.043(2) Uani 0.183(3) 1 d D U P D 2
H21C H 0.641949 0.210653 0.810930 0.052 Uiso 0.183(3) 1 calc R U P D 2
H21D H 0.656101 0.151549 0.731300 0.052 Uiso 0.183(3) 1 calc R U P D 2
O1W O 0.591(2) 0.849(3) 0.686(2) 0.021(3) Uani 0.036(2) 1 d . U P A 3

loop_
_atom_site_aniso_label
_atom_site_aniso_U_11
_atom_site_aniso_U_22
_atom_site_aniso_U_33
_atom_site_aniso_U_23
_atom_site_aniso_U_13
_atom_site_aniso_U_12
Cu1 0.01865(10) 0.02739(11) 0.03122(11) -0.00236(8) -0.00142(7) -0.00816(8)
S1 0.0213(2) 0.0339(3) 0.0314(3) 0.00379(19) -0.00465(17) -0.00981(18)
S2 0.0248(6) 0.0306(6) 0.0677(13) -0.0191(6) -0.0159(7) -0.0007(5)
S3 0.0426(4) 0.0560(5) 0.0608(5) 0.0063(4) -0.0007(3) -0.0129(3)
P1 0.01680(18) 0.0298(2) 0.02515(19) -0.00381(16) -0.00028(14) -0.00542(15)
P2 0.01831(18) 0.0298(2) 0.0261(2) 0.00011(16) -0.00100(14) -0.01013(16)
P3 0.0413(3) 0.0342(3) 0.0503(3) -0.0140(2) -0.0042(2) 0.0006(2)
F1 0.084(3) 0.099(2) 0.059(2) -0.0391(17) 0.0157(17) -0.030(2)
F2 0.082(2) 0.0717(19) 0.089(2) -0.0306(17) 0.0379(19) -0.0175(17)
F3 0.0885(14) 0.0376(8) 0.0959(14) -0.0098(9) -0.0119(11) -0.0035(8)
F4 0.0501(18) 0.0690(19) 0.111(3) -0.030(2) -0.0399(18) 0.0008(15)
F5 0.0911(14) 0.0409(9) 0.1027(15) -0.0195(9) -0.0090(11) -0.0105(9)
F6 0.0577(17) 0.0564(15) 0.0708(18) -0.0221(13) -0.0196(14) -0.0147(13)
O1 0.0212(7) 0.0346(8) 0.0395(8) 0.0005(7) -0.0054(6) -0.0110(6)
O2 0.0277(13) 0.0385(19) 0.086(3) -0.0237(19) -0.0228(17) -0.0022(11)
O3 0.0384(12) 0.0322(11) 0.0590(15) -0.0128(10) 0.0017(10) -0.0132(9)
O4 0.0526(12) 0.0312(10) 0.0471(11) 0.0093(8) 0.0033(9) 0.0013(8)
O5 0.0512(12) 0.0378(11) 0.0749(16) 0.0117(10) -0.0024(11) -0.0123(10)
C1 0.0213(7) 0.0351(9) 0.0316(8) -0.0066(7) 0.0013(6) -0.0053(7)
C2 0.028(3) 0.0321(16) 0.0352(18) -0.0054(13) 0.0030(17) -0.0103(16)
C3 0.039(2) 0.0371(19) 0.0360(15) -0.0076(14) 0.0087(16) -0.0151(15)
C4 0.0295(19) 0.038(2) 0.0462(17) -0.0123(14) 0.0115(14) -0.0101(14)
C5 0.0236(19) 0.042(2) 0.0483(18) -0.0102(16) 0.0007(14) -0.0012(14)
C6 0.0201(18) 0.0429(17) 0.0356(15) -0.0056(13) -0.0034(14) -0.0024(13)
C7 0.0180(7) 0.0327(9) 0.0239(7) -0.0065(6) -0.0002(5) -0.0053(6)
C8 0.0197(7) 0.0330(9) 0.0310(8) -0.0079(7) -0.0016(6) -0.0075(6)
C9 0.0209(8) 0.0392(10) 0.0372(9) -0.0083(8) -0.0066(7) -0.0075(7)
C10 0.0241(8) 0.0399(10) 0.0319(9) -0.0031(8) -0.0066(7) -0.0034(7)
C11 0.0251(8) 0.0409(11) 0.0331(9) 0.0048(8) -0.0021(7) -0.0085(7)
C12 0.0186(7) 0.0406(10) 0.0327(9) -0.0002(8) -0.0007(6) -0.0075(7)
C13 0.0177(7) 0.0313(8) 0.0244(7) 0.0018(6) -0.0014(5) -0.0084(6)
C14 0.0185(12) 0.035(3) 0.029(2) -0.0017(13) -0.0001(10) -0.0080(11)
C15 0.0199(13) 0.039(2) 0.0366(18) -0.0006(15) 0.0011(11) -0.0104(14)
C16 0.0176(15) 0.038(2) 0.0353(16) 0.0006(15) -0.0020(14) -0.0144(14)
C17 0.0203(14) 0.0264(14) 0.0267(11) -0.0004(9) 0.0001(11) -0.0111(13)
C18 0.0200(7) 0.0274(8) 0.0251(7) 0.0034(6) -0.0024(5) -0.0097(6)
C19 0.0298(17) 0.0287(16) 0.0332(12) -0.0021(12) -0.0017(13) -0.0142(12)
C20 0.0312(14) 0.0277(11) 0.0377(12) -0.0034(9) 0.0031(11) -0.0147(11)
C21 0.0389(12) 0.0288(11) 0.0467(13) -0.0062(10) 0.0065(10) -0.0180(9)
C22 0.0208(7) 0.0269(8) 0.0240(7) -0.0006(6) 0.0000(5) -0.0085(6)
C23 0.0258(11) 0.0254(11) 0.0296(16) 0.0010(10) 0.0026(10) -0.0077(9)
C24 0.0293(11) 0.0303(11) 0.0336(11) 0.0064(9) -0.0008(8) -0.0049(9)
C25 0.0343(12) 0.0290(16) 0.0244(17) -0.0007(14) 0.0025(13) -0.0183(11)
C26 0.0260(8) 0.0270(8) 0.0232(7) -0.0018(6) 0.0004(6) -0.0097(6)
C27 0.0427(16) 0.038(2) 0.0218(17) -0.0017(14) -0.0053(14) -0.0190(16)
C28 0.0393(16) 0.045(2) 0.0206(19) 0.0028(15) -0.0036(13) -0.0219(19)
C29 0.0311(9) 0.0432(11) 0.0237(8) 0.0026(7) -0.0009(6) -0.0190(8)
C30 0.0231(7) 0.0320(9) 0.0242(7) -0.0015(6) -0.0012(6) -0.0117(6)
C31 0.0197(7) 0.0327(9) 0.0248(7) -0.0027(6) 0.0005(6) -0.0084(6)
C32 0.0333(9) 0.0369(10) 0.0273(8) -0.0079(7) -0.0030(7) -0.0055(8)
C33 0.0342(10) 0.0377(10) 0.0325(9) -0.0078(8) -0.0008(7) -0.0017(8)
C34 0.0229(8) 0.0386(10) 0.0310(8) -0.0019(7) 0.0003(6) -0.0053(7)
C35 0.0205(7) 0.0399(10) 0.0313(8) -0.0060(7) -0.0010(6) -0.0101(7)
C36 0.0196(7) 0.0333(9) 0.0310(8) -0.0070(7) 0.0010(6) -0.0105(6)
C37 0.0239(10) 0.0315(15) 0.0307(11) -0.0011(13) -0.0004(9) -0.0164(11)
C38 0.0326(9) 0.0382(10) 0.0307(8) -0.0094(7) 0.0063(7) -0.0185(8)
C39 0.0421(11) 0.0505(12) 0.0349(10) -0.0089(9) 0.0108(8) -0.0274(10)
C40 0.0486(14) 0.0478(15) 0.0325(14) -0.0005(12) 0.0053(12) -0.0277(12)
C41 0.0432(14) 0.0428(16) 0.0465(17) 0.0101(14) -0.0001(12) -0.0192(12)
C42 0.0276(11) 0.0409(15) 0.0463(16) 0.0083(13) -0.0004(11) -0.0136(10)
C43 0.0447(14) 0.0288(12) 0.0633(18) -0.0045(12) -0.0189(13) -0.0126(10)
C44 0.0389(12) 0.0286(10) 0.0397(12) 0.0018(9) -0.0106(9) -0.0059(9)
C45 0.049(2) 0.0340(16) 0.086(3) -0.007(2) -0.009(2) -0.0252(14)
C46 0.050(3) 0.046(3) 0.081(4) -0.031(3) -0.004(2) -0.003(2)
C47 0.067(2) 0.0473(18) 0.097(3) 0.0210(18) 0.0167(19) -0.0041(15)
C48 0.093(3) 0.123(4) 0.111(4) -0.036(3) -0.014(3) 0.006(3)
C59 0.031(3) 0.029(3) 0.037(3) -0.001(3) 0.006(3) -0.010(3)
S1B 0.026(3) 0.029(3) 0.038(3) 0.002(3) -0.004(3) -0.010(2)
S2B 0.0224(13) 0.0259(14) 0.077(3) -0.0102(17) -0.0011(17) -0.0141(11)
S3B 0.090(4) 0.080(3) 0.101(4) 0.003(3) -0.001(3) 0.007(3)
F1B 0.045(3) 0.125(5) 0.107(5) -0.025(4) 0.022(3) -0.011(3)
F2B 0.058(3) 0.069(3) 0.107(4) 0.002(3) 0.014(3) -0.015(2)
F4B 0.077(4) 0.055(3) 0.058(3) -0.009(2) -0.015(2) 0.002(3)
F6B 0.093(4) 0.075(3) 0.063(3) -0.025(2) -0.028(3) -0.014(3)
O1B 0.021(5) 0.034(5) 0.033(5) 0.003(5) -0.001(5) -0.007(5)
O2B 0.026(3) 0.042(4) 0.088(5) -0.016(4) -0.018(4) -0.002(3)
O3B 0.059(5) 0.040(4) 0.056(5) 0.007(4) 0.000(4) -0.002(4)
O4B 0.048(4) 0.049(4) 0.048(4) 0.002(4) -0.003(4) 0.011(4)
O5B 0.068(5) 0.066(6) 0.092(6) 0.004(5) 0.011(5) -0.012(5)
C2B 0.022(5) 0.036(4) 0.021(3) -0.007(3) -0.002(3) -0.007(4)
C3B 0.032(4) 0.035(4) 0.030(3) -0.013(3) 0.005(4) -0.008(4)
C4B 0.033(4) 0.036(4) 0.037(3) -0.012(3) 0.011(4) -0.002(4)
C5B 0.028(4) 0.039(4) 0.040(4) -0.010(3) 0.004(4) -0.001(4)
C6B 0.024(5) 0.042(4) 0.033(4) -0.015(3) 0.003(4) 0.001(4)
C14B 0.019(4) 0.033(5) 0.030(5) -0.002(4) 0.004(4) -0.009(4)
C15B 0.017(4) 0.033(5) 0.036(4) -0.005(4) -0.005(4) -0.017(3)
C16B 0.022(4) 0.031(4) 0.033(4) -0.004(4) 0.001(4) -0.009(4)
C17B 0.020(4) 0.033(4) 0.037(4) 0.006(3) 0.003(4) -0.010(3)
C19B 0.029(4) 0.029(3) 0.032(3) -0.006(3) 0.000(3) -0.016(3)
C20B 0.0312(14) 0.0277(11) 0.0377(12) -0.0034(9) 0.0031(11) -0.0147(11)
C21B 0.0389(12) 0.0288(11) 0.0467(13) -0.0062(10) 0.0065(10) -0.0180(9)
C23B 0.025(3) 0.029(3) 0.031(4) -0.007(3) 0.001(3) -0.010(3)
C24B 0.034(4) 0.037(4) 0.034(4) -0.003(3) -0.001(3) 0.000(3)
C25B 0.039(4) 0.034(4) 0.022(4) -0.002(4) -0.001(4) -0.011(4)
C27B 0.037(4) 0.034(4) 0.025(5) 0.002(4) -0.004(4) -0.023(4)
C28B 0.042(4) 0.043(5) 0.016(5) 0.004(4) -0.003(4) -0.009(4)
C37B 0.024(4) 0.034(4) 0.036(4) 0.005(4) -0.002(4) -0.025(4)
C40B 0.046(4) 0.057(5) 0.039(5) 0.010(5) 0.009(5) -0.024(4)
C41B 0.041(4) 0.048(4) 0.046(5) 0.014(4) 0.004(4) -0.017(4)
C42B 0.031(4) 0.041(4) 0.043(4) 0.011(4) 0.003(4) -0.014(4)
C43B 0.030(6) 0.029(6) 0.042(6) 0.001(6) -0.006(6) -0.010(6)
C44B 0.025(6) 0.030(6) 0.034(6) 0.001(6) -0.010(6) -0.012(5)
C45B 0.054(5) 0.047(4) 0.087(6) -0.008(5) -0.004(5) -0.020(4)
C46B 0.030(4) 0.033(4) 0.075(6) -0.018(5) 0.002(4) -0.015(3)
C47B 0.080(6) 0.087(6) 0.091(6) -0.006(6) 0.001(6) 0.001(6)
C48B 0.074(6) 0.067(6) 0.093(6) -0.005(6) 0.012(6) 0.010(6)
O3C 0.049(5) 0.035(5) 0.047(5) -0.011(4) 0.006(5) -0.022(4)
C21C 0.043(4) 0.032(4) 0.048(4) -0.005(4) 0.000(4) -0.007(3)
O1W 0.012(5) 0.024(5) 0.026(5) 0.003(5) 0.000(5) -0.008(5)

loop_
_atom_type_symbol
_atom_type_description
_atom_type_scat_dispersion_real
_atom_type_scat_dispersion_imag
_atom_type_scat_source
C C 0.0033 0.0016 'International Tables Vol C Tables 4.2.6.8 and 6.1.1.4'
H H 0.0000 0.0000 'International Tables Vol C Tables 4.2.6.8 and 6.1.1.4'
Cu Cu 0.3201 1.2651 'International Tables Vol C Tables 4.2.6.8 and 6.1.1.4'
D D 0.0000 0.0000 'International Tables Vol C Tables 4.2.6.8 and 6.1.1.4'
F F 0.0171 0.0103 'International Tables Vol C Tables 4.2.6.8 and 6.1.1.4'
O O 0.0106 0.0060 'International Tables Vol C Tables 4.2.6.8 and 6.1.1.4'
P P 0.1023 0.0942 'International Tables Vol C Tables 4.2.6.8 and 6.1.1.4'
S S 0.1246 0.1234 'International Tables Vol C Tables 4.2.6.8 and 6.1.1.4'

loop_
_geom_angle_atom_site_label_1
_geom_angle_atom_site_label_2
_geom_angle_atom_site_label_3
_geom_angle
_geom_angle_site_symmetry_1
_geom_angle_site_symmetry_3
_geom_angle_publ_flag
P1 Cu1 S2 112.10(12) . . ?
P1 Cu1 P2 123.13(2) . . ?
P1 Cu1 S2B 105.7(3) . . ?
P1 Cu1 O1W 109.9(7) . . ?
P2 Cu1 S2 109.72(11) . . ?
P2 Cu1 S2B 114.5(2) . . ?
P2 Cu1 O1W 116.4(8) . . ?
O1 Cu1 S2 97.99(10) . . ?
O1 Cu1 P1 112.51(5) . . ?
O1 Cu1 P2 97.67(5) . . ?
O1B Cu1 P1 95.9(8) . . ?
O1B Cu1 P2 112.9(7) . . ?
O1B Cu1 S2B 101.1(9) . . ?
O1 S1 C43 106.26(13) . . ?
O1 S1 C44 104.60(11) . . ?
C43 S1 C44 97.72(12) . . ?
O2 S2 Cu1 115.4(3) . . ?
O2 S2 C45 108.7(3) . . ?
O2 S2 C46 106.8(4) . . ?
C45 S2 Cu1 110.2(2) . . ?
C45 S2 C46 97.6(3) . . ?
C46 S2 Cu1 116.5(4) . . ?
O5 S3 C47 104.10(18) . . ?
O5 S3 C48 104.9(2) . . ?
C48 S3 C47 99.3(3) . . ?
C1 P1 Cu1 113.90(7) . . ?
C1 P1 C7 104.37(8) . . ?
C1 P1 C13 106.28(8) . . ?
C7 P1 Cu1 117.83(6) . . ?
C7 P1 C13 102.96(8) . . ?
C13 P1 Cu1 110.37(6) . . ?
C30 P2 Cu1 111.07(6) . . ?
C30 P2 C37B 106.7(13) . . ?
C31 P2 Cu1 117.50(6) . . ?
C31 P2 C30 105.82(9) . . ?
C31 P2 C37B 102.5(8) . . ?
C37 P2 Cu1 117.77(12) . . ?
C37 P2 C30 100.6(2) . . ?
C37 P2 C31 102.13(15) . . ?
C37B P2 Cu1 112.3(7) . . ?
F1 P3 F2 175.8(2) . . ?
F1 P3 F3 86.0(2) . . ?
F1 P3 F5 95.3(2) . . ?
F1 P3 F6 87.9(2) . . ?
F2 P3 F6 88.3(2) . . ?
F3 P3 F2 92.48(15) . . ?
F3 P3 F6 91.56(14) . . ?
F3 P3 F2B 85.8(2) . . ?
F3 P3 F4B 93.1(2) . . ?
F4 P3 F1 91.1(2) . . ?
F4 P3 F2 92.8(2) . . ?
F4 P3 F3 90.26(17) . . ?
F4 P3 F5 89.61(17) . . ?
F4 P3 F6 177.9(2) . . ?
F5 P3 F2 86.26(15) . . ?
F5 P3 F3 178.73(13) . . ?
F5 P3 F6 88.61(14) . . ?
F5 P3 F2B 93.1(2) . . ?
F5 P3 F4B 87.4(2) . . ?
F1B P3 F3 92.3(4) . . ?
F1B P3 F5 88.9(4) . . ?
F1B P3 F2B 166.7(5) . . ?
F1B P3 F4B 82.9(4) . . ?
F2B P3 F4B 84.1(4) . . ?
F6B P3 F3 81.0(3) . . ?
F6B P3 F5 98.5(3) . . ?
F6B P3 F1B 97.8(5) . . ?
F6B P3 F2B 94.9(4) . . ?
F6B P3 F4B 174.1(3) . . ?
S1 O1 Cu1 129.56(10) . . ?
C21 O3 H3 113(4) . . ?
C24 O4 H4 109.5 . . ?
C2 C1 P1 123.3(4) . . ?
C2 C1 C6 117.8(5) . . ?
C6 C1 P1 118.8(3) . . ?
C2B C1 P1 120.7(9) . . ?
C6B C1 P1 115.5(8) . . ?
C6B C1 C2B 117.4(14) . . ?
C1 C2 H2 119.3 . . ?
C1 C2 C3 121.4(7) . . ?
C3 C2 H2 119.3 . . ?
C2 C3 H3A 119.9 . . ?
C4 C3 C2 120.2(7) . . ?
C4 C3 H3A 119.9 . . ?
C3 C4 H4A 120.4 . . ?
C3 C4 C5 119.3(6) . . ?
C5 C4 H4A 120.4 . . ?
C4 C5 H5 119.7 . . ?
C6 C5 C4 120.6(5) . . ?
C6 C5 H5 119.7 . . ?
C1 C6 H6 119.8 . . ?
C5 C6 C1 120.4(5) . . ?
C5 C6 H6 119.8 . . ?
C8 C7 P1 118.83(14) . . ?
C12 C7 P1 121.63(13) . . ?
C12 C7 C8 119.54(16) . . ?
C7 C8 H8 120.1 . . ?
C9 C8 C7 119.80(18) . . ?
C9 C8 H8 120.1 . . ?
C8 C9 H9 119.8 . . ?
C10 C9 C8 120.44(17) . . ?
C10 C9 H9 119.8 . . ?
C9 C10 H10 120.0 . . ?
C9 C10 C11 120.03(17) . . ?
C11 C10 H10 120.0 . . ?
C10 C11 H11 120.0 . . ?
C10 C11 C12 119.92(19) . . ?
C12 C11 H11 120.0 . . ?
C7 C12 C11 120.26(17) . . ?
C7 C12 H12 119.9 . . ?
C11 C12 H12 119.9 . . ?
C14 C13 P1 121.0(3) . . ?
C18 C13 P1 118.33(12) . . ?
C18 C13 C14 120.2(3) . . ?
C18 C13 C14B 111.1(13) . . ?
C14B C13 P1 130.3(13) . . ?
C13 C14 H14 120.3 . . ?
C15 C14 C13 119.5(5) . . ?
C15 C14 H14 120.3 . . ?
C14 C15 H15 119.2 . . ?
C16 C15 C14 121.5(5) . . ?
C16 C15 H15 119.2 . . ?
C15 C16 H16 120.7 . . ?
C15 C16 C17 118.7(5) . . ?
C17 C16 H16 120.7 . . ?
C16 C17 C18 121.2(3) . . ?
C16 C17 C19 126.0(3) . . ?
C18 C17 C19 112.6(3) . . ?
C13 C18 C17 118.83(19) . . ?
C13 C18 C22 127.03(15) . . ?
C13 C18 C17B 130.8(8) . . ?
C17 C18 C22 113.9(2) . . ?
C17B C18 C22 102.0(8) . . ?
C17 C19 H19 111.9 . . ?
C17 C19 C20 106.1(4) . . ?
C17 C19 C25 107.9(4) . . ?
C20 C19 H19 111.9 . . ?
C25 C19 H19 111.9 . . ?
C25 C19 C20 106.8(4) . . ?
C19 C20 H20 108.2 . . ?
C21 C20 C19 110.3(3) . . ?
C21 C20 H20 108.2 . . ?
C21 C20 C23 113.8(3) . . ?
C23 C20 C19 108.1(3) . . ?
C23 C20 H20 108.2 . . ?
O3 C21 C20 112.9(2) . . ?
O3 C21 H21A 109.0 . . ?
O3 C21 H21B 109.0 . . ?
C20 C21 H21A 109.0 . . ?
C20 C21 H21B 109.0 . . ?
H21A C21 H21B 107.8 . . ?
C18 C22 H22 112.5 . . ?
C18 C22 H22A 108.9 . . ?
C18 C22 C23 109.66(19) . . ?
C18 C22 C23B 110.5(7) . . ?
C23 C22 H22 112.5 . . ?
C26 C22 C18 105.05(13) . . ?
C26 C22 H22 112.5 . . ?
C26 C22 H22A 108.9 . . ?
C26 C22 C23 104.15(18) . . ?
C26 C22 C23B 114.4(7) . . ?
C23B C22 H22A 108.9 . . ?
C20 C23 C22 111.3(2) . . ?
C20 C23 H23 107.4 . . ?
C22 C23 H23 107.4 . . ?
C24 C23 C20 111.8(3) . . ?
C24 C23 C22 111.3(2) . . ?
C24 C23 H23 107.4 . . ?
O4 C24 C23 107.4(2) . . ?
O4 C24 H24A 110.2 . . ?
O4 C24 H24B 110.2 . . ?
C23 C24 H24A 110.2 . . ?
C23 C24 H24B 110.2 . . ?
H24A C24 H24B 108.5 . . ?
C26 C25 C19 112.4(3) . . ?
C27 C25 C19 126.2(4) . . ?
C27 C25 C26 121.2(4) . . ?
C25 C26 C22 113.8(2) . . ?
C30 C26 C22 126.22(16) . . ?
C30 C26 C25 120.0(2) . . ?
C30 C26 C25B 129.4(10) . . ?
C25B C26 C22 104.4(10) . . ?
C25 C27 H27 120.6 . . ?
C28 C27 C25 118.8(6) . . ?
C28 C27 H27 120.6 . . ?
C27 C28 H28 120.1 . . ?
C29 C28 C27 119.8(5) . . ?
C29 C28 H28 120.1 . . ?
C28 C29 H29 118.9 . . ?
C28 C29 C30 122.3(3) . . ?
C30 C29 H29 118.9 . . ?
C30 C29 H29A 122.7 . . ?
C28B C29 H29A 122.7 . . ?
C28B C29 C30 114.5(13) . . ?
C26 C30 P2 119.99(13) . . ?
C26 C30 C29 117.84(16) . . ?
C29 C30 P2 121.69(14) . . ?
C32 C31 P2 122.59(14) . . ?
C32 C31 C36 119.42(16) . . ?
C36 C31 P2 117.84(14) . . ?
C31 C32 H32 119.9 . . ?
C33 C32 C31 120.22(19) . . ?
C33 C32 H32 119.9 . . ?
C32 C33 H33 120.0 . . ?
C32 C33 C34 119.9(2) . . ?
C34 C33 H33 120.0 . . ?
C33 C34 H34 120.1 . . ?
C35 C34 C33 119.87(18) . . ?
C35 C34 H34 120.1 . . ?
C34 C35 H35 119.7 . . ?
C34 C35 C36 120.57(18) . . ?
C36 C35 H35 119.7 . . ?
C31 C36 H36 120.0 . . ?
C35 C36 C31 119.96(18) . . ?
C35 C36 H36 120.0 . . ?
C38 C37 P2 122.8(3) . . ?
C42 C37 P2 119.6(2) . . ?
C42 C37 C38 117.5(4) . . ?
C37 C38 H38 119.5 . . ?
C37 C38 C39 121.0(3) . . ?
C39 C38 H38 119.5 . . ?
C39 C38 C37B 115.5(12) . . ?
C38 C39 H39 119.2 . . ?
C38 C39 H39A 123.2 . . ?
C38 C39 C40B 113.7(8) . . ?
C40 C39 C38 121.7(2) . . ?
C40 C39 H39 119.2 . . ?
C40B C39 H39A 123.2 . . ?
C39 C40 H40 121.0 . . ?
C39 C40 C41 118.0(3) . . ?
C41 C40 H40 121.0 . . ?
C40 C41 H41 119.5 . . ?
C40 C41 C42 120.9(3) . . ?
C42 C41 H41 119.5 . . ?
C37 C42 C41 120.9(3) . . ?
C37 C42 H42 119.6 . . ?
C41 C42 H42 119.6 . . ?
S1 C43 D43A 109.5 . . ?
S1 C43 D43B 109.5 . . ?
S1 C43 D43C 109.5 . . ?
D43A C43 D43B 109.5 . . ?
D43A C43 D43C 109.5 . . ?
D43B C43 D43C 109.5 . . ?
S1 C44 D44A 109.5 . . ?
S1 C44 D44B 109.5 . . ?
S1 C44 D44C 109.5 . . ?
D44A C44 D44B 109.5 . . ?
D44A C44 D44C 109.5 . . ?
D44B C44 D44C 109.5 . . ?
S2 C45 D45A 109.5 . . ?
S2 C45 D45B 109.5 . . ?
S2 C45 D45C 109.5 . . ?
D45A C45 D45B 109.5 . . ?
D45A C45 D45C 109.5 . . ?
D45B C45 D45C 109.5 . . ?
S2 C46 D46A 109.5 . . ?
S2 C46 D46B 109.5 . . ?
S2 C46 D46C 109.5 . . ?
D46A C46 D46B 109.5 . . ?
D46A C46 D46C 109.5 . . ?
D46B C46 D46C 109.5 . . ?
S3 C47 D47A 109.5 . . ?
S3 C47 D47B 109.5 . . ?
S3 C47 D47C 109.5 . . ?
D47A C47 D47B 109.5 . . ?
D47A C47 D47C 109.5 . . ?
D47B C47 D47C 109.5 . . ?
S3 C48 D48A 109.5 . . ?
S3 C48 D48B 109.5 . . ?
S3 C48 D48C 109.5 . . ?
D48A C48 D48B 109.5 . . ?
D48A C48 D48C 109.5 . . ?
D48B C48 D48C 109.5 . . ?
C19B C59 H59 108.1 . . ?
C23B C59 H59 108.1 . . ?
C23B C59 C19B 112.5(15) . . ?
C23B C59 C21C 110.1(14) . . ?
C21C C59 H59 108.1 . . ?
C21C C59 C19B 109.9(13) . . ?
O1B S1B C43B 120(2) . . ?
O1B S1B C44B 107(2) . . ?
C44B S1B C43B 98.5(11) . . ?
O2B S2B Cu1 108.5(7) . . ?
O2B S2B C45B 111.4(7) . . ?
O2B S2B C46B 104.4(10) . . ?
C45B S2B Cu1 116.1(6) . . ?
C45B S2B C46B 99.9(7) . . ?
C46B S2B Cu1 115.9(8) . . ?
O5B S3B C47B 109.3(16) . . ?
O5B S3B C48B 100.1(13) . . ?
C47B S3B C48B 89.6(13) . . ?
S1B O1B Cu1 134.1(19) . . ?
C21C O3B H3B 109.5 . . ?
C24B O4B H4B 109.5 . . ?
C1 C2B H2B 121.0 . . ?
C3B C2B C1 118.0(19) . . ?
C3B C2B H2B 121.0 . . ?
C2B C3B H3BA 119.2 . . ?
C2B C3B C4B 121.6(19) . . ?
C4B C3B H3BA 119.2 . . ?
C3B C4B H4BA 119.9 . . ?
C3B C4B C5B 120.1(16) . . ?
C5B C4B H4BA 119.9 . . ?
C4B C5B H5B 120.7 . . ?
C6B C5B C4B 118.6(15) . . ?
C6B C5B H5B 120.7 . . ?
C1 C6B H6B 119.3 . . ?
C5B C6B C1 121.4(15) . . ?
C5B C6B H6B 119.3 . . ?
C13 C14B H14B 118.1 . . ?
C15B C14B C13 124(2) . . ?
C15B C14B H14B 118.1 . . ?
C14B C15B H15B 120.8 . . ?
C16B C15B C14B 118(2) . . ?
C16B C15B H15B 120.8 . . ?
C15B C16B H16B 118.0 . . ?
C15B C16B C17B 124(2) . . ?
C17B C16B H16B 118.0 . . ?
C18 C17B C19B 122.2(15) . . ?
C16B C17B C18 111.8(18) . . ?
C16B C17B C19B 125.9(17) . . ?
C59 C19B H19B 113.4 . . ?
C17B C19B C59 109(2) . . ?
C17B C19B H19B 113.4 . . ?
C25B C19B C59 110(2) . . ?
C25B C19B C17B 96(2) . . ?
C25B C19B H19B 113.4 . . ?
C20B C21B H21E 108.3 . . ?
C20B C21B H21F 108.3 . . ?
C20B C21B O3C 115.9(6) . . ?
H21E C21B H21F 107.4 . . ?
O3C C21B H21E 108.3 . . ?
O3C C21B H21F 108.3 . . ?
C22 C23B H23B 108.6 . . ?
C59 C23B C22 103.9(10) . . ?
C59 C23B H23B 108.6 . . ?
C59 C23B C24B 114.6(13) . . ?
C24B C23B C22 112.2(11) . . ?
C24B C23B H23B 108.6 . . ?
O4B C24B C23B 111.0(10) . . ?
O4B C24B H24C 109.4 . . ?
O4B C24B H24D 109.4 . . ?
C23B C24B H24C 109.4 . . ?
C23B C24B H24D 109.4 . . ?
H24C C24B H24D 108.0 . . ?
C19B C25B C26 121.4(19) . . ?
C19B C25B C27B 128(2) . . ?
C27B C25B C26 109.8(19) . . ?
C25B C27B H27B 118.2 . . ?
C25B C27B C28B 124(3) . . ?
C28B C27B H27B 118.2 . . ?
C29 C28B H28B 117.8 . . ?
C27B C28B C29 124(3) . . ?
C27B C28B H28B 117.8 . . ?
C38 C37B P2 113.4(14) . . ?
C42B C37B P2 115.5(12) . . ?
C42B C37B C38 131(2) . . ?
C39 C40B H40B 115.7 . . ?
C41B C40B C39 128.6(16) . . ?
C41B C40B H40B 115.7 . . ?
C40B C41B H41B 121.9 . . ?
C42B C41B C40B 116.2(16) . . ?
C42B C41B H41B 121.9 . . ?
C37B C42B C41B 113.7(19) . . ?
C37B C42B H42B 123.2 . . ?
C41B C42B H42B 123.2 . . ?
S1B C43B D43D 109.5 . . ?
S1B C43B D43E 109.5 . . ?
S1B C43B D43F 109.5 . . ?
D43D C43B D43E 109.5 . . ?
D43D C43B D43F 109.5 . . ?
D43E C43B D43F 109.5 . . ?
S1B C44B D44D 109.5 . . ?
S1B C44B D44E 109.5 . . ?
S1B C44B D44F 109.5 . . ?
D44D C44B D44E 109.5 . . ?
D44D C44B D44F 109.5 . . ?
D44E C44B D44F 109.5 . . ?
S2B C45B D45D 109.5 . . ?
S2B C45B D45E 109.5 . . ?
S2B C45B D45F 109.5 . . ?
D45D C45B D45E 109.5 . . ?
D45D C45B D45F 109.5 . . ?
D45E C45B D45F 109.5 . . ?
S2B C46B D46D 109.5 . . ?
S2B C46B D46E 109.5 . . ?
S2B C46B D46F 109.5 . . ?
D46D C46B D46E 109.5 . . ?
D46D C46B D46F 109.5 . . ?
D46E C46B D46F 109.5 . . ?
S3B C47B D47D 109.5 . . ?
S3B C47B D47E 109.5 . . ?
S3B C47B D47F 109.5 . . ?
D47D C47B D47E 109.5 . . ?
D47D C47B D47F 109.5 . . ?
D47E C47B D47F 109.5 . . ?
S3B C48B D48D 109.5 . . ?
S3B C48B D48E 109.5 . . ?
S3B C48B D48F 109.5 . . ?
D48D C48B D48E 109.5 . . ?
D48D C48B D48F 109.5 . . ?
D48E C48B D48F 109.5 . . ?
C59 C21C H21C 110.2 . . ?
C59 C21C H21D 110.2 . . ?
O3B C21C C59 107.5(10) . . ?
O3B C21C H21C 110.2 . . ?
O3B C21C H21D 110.2 . . ?
H21C C21C H21D 108.5 . . ?

loop_
_geom_bond_atom_site_label_1
_geom_bond_atom_site_label_2
_geom_bond_distance
_geom_bond_site_symmetry_2
_geom_bond_publ_flag
Cu1 S2 2.282(3) . ?
Cu1 P1 2.2558(5) . ?
Cu1 P2 2.2740(5) . ?
Cu1 O1 2.1054(15) . ?
Cu1 S2B 2.422(9) . ?
Cu1 O1B 2.01(2) . ?
Cu1 O1W 2.40(3) . ?
S1 O1 1.5185(15) . ?
S1 C43 1.765(3) . ?
S1 C44 1.780(2) . ?
S2 O2 1.480(4) . ?
S2 C45 1.781(5) . ?
S2 C46 1.791(6) . ?
S3 O5 1.511(2) . ?
S3 C47 1.770(4) . ?
S3 C48 1.743(5) . ?
P1 C1 1.8218(19) . ?
P1 C7 1.8220(18) . ?
P1 C13 1.8260(19) . ?
P2 C30 1.8354(19) . ?
P2 C31 1.8212(18) . ?
P2 C37 1.807(5) . ?
P2 C37B 1.94(3) . ?
P3 F1 1.558(5) . ?
P3 F2 1.614(3) . ?
P3 F3 1.5878(18) . ?
P3 F4 1.533(3) . ?
P3 F5 1.5686(19) . ?
P3 F6 1.657(3) . ?
P3 F1B 1.558(9) . ?
P3 F2B 1.626(6) . ?
P3 F4B 1.695(6) . ?
P3 F6B 1.450(5) . ?
O3 H3 0.85(2) . ?
O3 C21 1.435(3) . ?
O4 H4 0.8400 . ?
O4 C24 1.429(3) . ?
C1 C2 1.383(9) . ?
C1 C6 1.402(5) . ?
C1 C2B 1.45(2) . ?
C1 C6B 1.403(12) . ?
C2 H2 0.9500 . ?
C2 C3 1.390(6) . ?
C3 H3A 0.9500 . ?
C3 C4 1.373(5) . ?
C4 H4A 0.9500 . ?
C4 C5 1.388(6) . ?
C5 H5 0.9500 . ?
C5 C6 1.383(6) . ?
C6 H6 0.9500 . ?
C7 C8 1.398(2) . ?
C7 C12 1.391(3) . ?
C8 H8 0.9500 . ?
C8 C9 1.393(3) . ?
C9 H9 0.9500 . ?
C9 C10 1.379(3) . ?
C10 H10 0.9500 . ?
C10 C11 1.391(3) . ?
C11 H11 0.9500 . ?
C11 C12 1.392(3) . ?
C12 H12 0.9500 . ?
C13 C14 1.405(4) . ?
C13 C18 1.394(3) . ?
C13 C14B 1.403(14) . ?
C14 H14 0.9500 . ?
C14 C15 1.386(5) . ?
C15 H15 0.9500 . ?
C15 C16 1.385(5) . ?
C16 H16 0.9500 . ?
C16 C17 1.395(4) . ?
C17 C18 1.406(4) . ?
C17 C19 1.524(6) . ?
C18 C22 1.521(2) . ?
C18 C17B 1.398(13) . ?
C19 H19 1.0000 . ?
C19 C20 1.563(4) . ?
C19 C25 1.552(7) . ?
C20 H20 1.0000 . ?
C20 C21 1.534(5) . ?
C20 C23 1.548(4) . ?
C21 H21A 0.9900 . ?
C21 H21B 0.9900 . ?
C22 H22 1.0000 . ?
C22 H22A 1.0000 . ?
C22 C23 1.563(4) . ?
C22 C26 1.519(2) . ?
C22 C23B 1.555(13) . ?
C23 H23 1.0000 . ?
C23 C24 1.525(4) . ?
C24 H24A 0.9900 . ?
C24 H24B 0.9900 . ?
C25 C26 1.402(4) . ?
C25 C27 1.401(4) . ?
C26 C30 1.398(2) . ?
C26 C25B 1.399(14) . ?
C27 H27 0.9500 . ?
C27 C28 1.391(5) . ?
C28 H28 0.9500 . ?
C28 C29 1.387(4) . ?
C29 H29 0.9500 . ?
C29 H29A 0.9500 . ?
C29 C30 1.402(2) . ?
C29 C28B 1.395(14) . ?
C31 C32 1.397(3) . ?
C31 C36 1.398(2) . ?
C32 H32 0.9500 . ?
C32 C33 1.390(3) . ?
C33 H33 0.9500 . ?
C33 C34 1.396(3) . ?
C34 H34 0.9500 . ?
C34 C35 1.382(3) . ?
C35 H35 0.9500 . ?
C35 C36 1.389(2) . ?
C36 H36 0.9500 . ?
C37 C38 1.390(4) . ?
C37 C42 1.388(5) . ?
C38 H38 0.9500 . ?
C38 C39 1.390(3) . ?
C38 C37B 1.409(14) . ?
C39 H39 0.9500 . ?
C39 H39A 0.9500 . ?
C39 C40 1.364(4) . ?
C39 C40B 1.446(13) . ?
C40 H40 0.9500 . ?
C40 C41 1.388(4) . ?
C41 H41 0.9500 . ?
C41 C42 1.397(4) . ?
C42 H42 0.9500 . ?
C43 D43A 0.9800 . ?
C43 D43B 0.9800 . ?
C43 D43C 0.9800 . ?
C44 D44A 0.9800 . ?
C44 D44B 0.9800 . ?
C44 D44C 0.9800 . ?
C45 D45A 0.9800 . ?
C45 D45B 0.9800 . ?
C45 D45C 0.9800 . ?
C46 D46A 0.9800 . ?
C46 D46B 0.9800 . ?
C46 D46C 0.9800 . ?
C47 D47A 0.9800 . ?
C47 D47B 0.9800 . ?
C47 D47C 0.9800 . ?
C48 D48A 0.9800 . ?
C48 D48B 0.9800 . ?
C48 D48C 0.9800 . ?
C59 H59 1.0000 . ?
C59 C19B 1.534(13) . ?
C59 C23B 1.528(13) . ?
C59 C21C 1.533(13) . ?
S1B O1B 1.481(15) . ?
S1B C43B 1.779(15) . ?
S1B C44B 1.767(14) . ?
S2B O2B 1.515(10) . ?
S2B C45B 1.736(11) . ?
S2B C46B 1.777(12) . ?
S3B O5B 1.459(13) . ?
S3B C47B 1.799(14) . ?
S3B C48B 1.840(13) . ?
O3B H3B 0.8400 . ?
O3B C21C 1.481(11) . ?
O4B H4B 0.8400 . ?
O4B C24B 1.437(11) . ?
C2B H2B 0.9500 . ?
C2B C3B 1.391(13) . ?
C3B H3BA 0.9500 . ?
C3B C4B 1.400(12) . ?
C4B H4BA 0.9500 . ?
C4B C5B 1.402(12) . ?
C5B H5B 0.9500 . ?
C5B C6B 1.396(12) . ?
C6B H6B 0.9500 . ?
C14B H14B 0.9500 . ?
C14B C15B 1.396(14) . ?
C15B H15B 0.9500 . ?
C15B C16B 1.379(13) . ?
C16B H16B 0.9500 . ?
C16B C17B 1.392(13) . ?
C17B C19B 1.44(3) . ?
C19B H19B 1.0000 . ?
C19B C25B 1.33(3) . ?
C20B C21B 1.534(5) . ?
C21B H21E 0.9900 . ?
C21B H21F 0.9900 . ?
C21B O3C 1.556(11) . ?
C23B H23B 1.0000 . ?
C23B C24B 1.544(14) . ?
C24B H24C 0.9900 . ?
C24B H24D 0.9900 . ?
C25B C27B 1.389(13) . ?
C27B H27B 0.9500 . ?
C27B C28B 1.389(14) . ?
C28B H28B 0.9500 . ?
C37B C42B 1.396(14) . ?
C40B H40B 0.9500 . ?
C40B C41B 1.414(13) . ?
C41B H41B 0.9500 . ?
C41B C42B 1.398(12) . ?
C42B H42B 0.9500 . ?
C43B D43D 0.9800 . ?
C43B D43E 0.9800 . ?
C43B D43F 0.9800 . ?
C44B D44D 0.9800 . ?
C44B D44E 0.9800 . ?
C44B D44F 0.9800 . ?
C45B D45D 0.9800 . ?
C45B D45E 0.9800 . ?
C45B D45F 0.9800 . ?
C46B D46D 0.9800 . ?
C46B D46E 0.9800 . ?
C46B D46F 0.9800 . ?
C47B D47D 0.9800 . ?
C47B D47E 0.9800 . ?
C47B D47F 0.9800 . ?
C48B D48D 0.9800 . ?
C48B D48E 0.9800 . ?
C48B D48F 0.9800 . ?
C21C H21C 0.9900 . ?
C21C H21D 0.9900 . ?

loop_
_geom_torsion_atom_site_label_1
_geom_torsion_atom_site_label_2
_geom_torsion_atom_site_label_3
_geom_torsion_atom_site_label_4
_geom_torsion
_geom_torsion_site_symmetry_1
_geom_torsion_site_symmetry_2
_geom_torsion_site_symmetry_3
_geom_torsion_site_symmetry_4
_geom_torsion_publ_flag
Cu1 P1 C1 C2 -128.1(5) . . . . ?
Cu1 P1 C1 C6 51.2(4) . . . . ?
Cu1 P1 C1 C2B -116.2(14) . . . . ?
Cu1 P1 C1 C6B 34.9(12) . . . . ?
Cu1 P1 C7 C8 20.21(17) . . . . ?
Cu1 P1 C7 C12 -159.04(14) . . . . ?
Cu1 P1 C13 C14 -115.3(5) . . . . ?
Cu1 P1 C13 C18 57.10(14) . . . . ?
Cu1 P1 C13 C14B -115(3) . . . . ?
Cu1 P2 C30 C26 -50.52(16) . . . . ?
Cu1 P2 C30 C29 121.33(15) . . . . ?
Cu1 P2 C31 C32 140.90(14) . . . . ?
Cu1 P2 C31 C36 -43.52(16) . . . . ?
Cu1 P2 C37 C38 144.7(4) . . . . ?
Cu1 P2 C37 C42 -39.4(5) . . . . ?
P1 C1 C2 C3 173.2(4) . . . . ?
P1 C1 C6 C5 -174.0(3) . . . . ?
P1 C1 C2B C3B 168.3(13) . . . . ?
P1 C1 C6B C5B -173.0(11) . . . . ?
P1 C7 C8 C9 -178.89(15) . . . . ?
P1 C7 C12 C11 179.36(16) . . . . ?
P1 C13 C14 C15 173.2(5) . . . . ?
P1 C13 C18 C17 -170.8(3) . . . . ?
P1 C13 C18 C22 3.9(2) . . . . ?
P1 C13 C18 C17B -170.6(16) . . . . ?
P1 C13 C14B C15B 174(2) . . . . ?
P2 C31 C32 C33 173.91(16) . . . . ?
P2 C31 C36 C35 -174.37(14) . . . . ?
P2 C37 C38 C39 175.8(3) . . . . ?
P2 C37 C42 C41 -174.9(3) . . . . ?
P2 C37B C42B C41B -171(2) . . . . ?
C1 P1 C7 C8 -107.25(15) . . . . ?
C1 P1 C7 C12 73.51(18) . . . . ?
C1 P1 C13 C14 8.6(5) . . . . ?
C1 P1 C13 C18 -178.94(13) . . . . ?
C1 P1 C13 C14B 9(3) . . . . ?
C1 C2 C3 C4 2.9(9) . . . . ?
C1 C2B C3B C4B -6(3) . . . . ?
C2 C1 C6 C5 5.2(8) . . . . ?
C2 C3 C4 C5 1.2(7) . . . . ?
C3 C4 C5 C6 -2.0(6) . . . . ?
C4 C5 C6 C1 -1.3(7) . . . . ?
C6 C1 C2 C3 -6.1(10) . . . . ?
C7 P1 C1 C2 1.8(5) . . . . ?
C7 P1 C1 C6 -179.0(4) . . . . ?
C7 P1 C1 C2B 13.6(14) . . . . ?
C7 P1 C1 C6B 164.7(12) . . . . ?
C7 P1 C13 C14 118.0(5) . . . . ?
C7 P1 C13 C18 -69.52(14) . . . . ?
C7 P1 C13 C14B 118(3) . . . . ?
C7 C8 C9 C10 -0.5(3) . . . . ?
C8 C7 C12 C11 0.1(3) . . . . ?
C8 C9 C10 C11 0.2(3) . . . . ?
C9 C10 C11 C12 0.3(3) . . . . ?
C10 C11 C12 C7 -0.5(3) . . . . ?
C12 C7 C8 C9 0.4(3) . . . . ?
C13 P1 C1 C2 110.2(5) . . . . ?
C13 P1 C1 C6 -70.6(4) . . . . ?
C13 P1 C1 C2B 122.0(14) . . . . ?
C13 P1 C1 C6B -86.9(12) . . . . ?
C13 P1 C7 C8 141.91(15) . . . . ?
C13 P1 C7 C12 -37.34(18) . . . . ?
C13 C14 C15 C16 -2.3(11) . . . . ?
C13 C18 C22 C23 131.4(2) . . . . ?
C13 C18 C22 C26 -117.23(18) . . . . ?
C13 C18 C22 C23B 118.8(7) . . . . ?
C13 C18 C17B C16B -5(3) . . . . ?
C13 C18 C17B C19B 178.4(15) . . . . ?
C13 C14B C15B C16B -3(5) . . . . ?
C14 C13 C18 C17 1.7(6) . . . . ?
C14 C13 C18 C22 176.4(5) . . . . ?
C14 C15 C16 C17 0.9(8) . . . . ?
C15 C16 C17 C18 1.9(7) . . . . ?
C15 C16 C17 C19 -173.4(5) . . . . ?
C16 C17 C18 C13 -3.2(6) . . . . ?
C16 C17 C18 C22 -178.5(4) . . . . ?
C16 C17 C19 C20 -122.3(5) . . . . ?
C16 C17 C19 C25 123.5(5) . . . . ?
C17 C18 C22 C23 -53.8(3) . . . . ?
C17 C18 C22 C26 57.6(3) . . . . ?
C17 C19 C20 C21 172.2(3) . . . . ?
C17 C19 C20 C23 -62.9(4) . . . . ?
C17 C19 C25 C26 51.3(6) . . . . ?
C17 C19 C25 C27 -125.2(6) . . . . ?
C18 C13 C14 C15 0.9(10) . . . . ?
C18 C13 C14B C15B 1(5) . . . . ?
C18 C17 C19 C20 62.1(5) . . . . ?
C18 C17 C19 C25 -52.2(5) . . . . ?
C18 C22 C23 C20 48.7(3) . . . . ?
C18 C22 C23 C24 -76.8(3) . . . . ?
C18 C22 C26 C25 -58.4(4) . . . . ?
C18 C22 C26 C30 120.18(19) . . . . ?
C18 C22 C26 C25B -59.4(17) . . . . ?
C18 C22 C23B C59 67.3(13) . . . . ?
C18 C22 C23B C24B -168.4(9) . . . . ?
C18 C17B C19B C59 52(3) . . . . ?
C18 C17B C19B C25B -61(3) . . . . ?
C19 C17 C18 C13 172.8(3) . . . . ?
C19 C17 C18 C22 -2.6(5) . . . . ?
C19 C20 C21 O3 168.6(3) . . . . ?
C19 C20 C23 C22 8.3(4) . . . . ?
C19 C20 C23 C24 133.5(3) . . . . ?
C19 C25 C26 C22 4.5(6) . . . . ?
C19 C25 C26 C30 -174.1(3) . . . . ?
C19 C25 C27 C28 176.6(6) . . . . ?
C20 C19 C25 C26 -62.5(6) . . . . ?
C20 C19 C25 C27 121.0(6) . . . . ?
C20 C23 C24 O4 63.5(3) . . . . ?
C21 C20 C23 C22 131.1(3) . . . . ?
C21 C20 C23 C24 -103.7(3) . . . . ?
C22 C18 C17B C16B 179.3(18) . . . . ?
C22 C18 C17B C19B 3(3) . . . . ?
C22 C23 C24 O4 -171.3(2) . . . . ?
C22 C26 C30 P2 -10.0(3) . . . . ?
C22 C26 C30 C29 177.88(17) . . . . ?
C22 C26 C25B C19B -6(4) . . . . ?
C22 C26 C25B C27B -175(2) . . . . ?
C22 C23B C24B O4B -176.6(10) . . . . ?
C23 C20 C21 O3 47.0(3) . . . . ?
C23 C22 C26 C25 56.9(4) . . . . ?
C23 C22 C26 C30 -124.5(2) . . . . ?
C25 C19 C20 C21 -72.8(4) . . . . ?
C25 C19 C20 C23 52.1(5) . . . . ?
C25 C26 C30 P2 168.5(4) . . . . ?
C25 C26 C30 C29 -3.6(4) . . . . ?
C25 C27 C28 C29 -2.1(9) . . . . ?
C26 C22 C23 C20 -63.3(3) . . . . ?
C26 C22 C23 C24 171.2(2) . . . . ?
C26 C22 C23B C59 -51.0(13) . . . . ?
C26 C22 C23B C24B 73.3(12) . . . . ?
C26 C25 C27 C28 0.3(9) . . . . ?
C26 C25B C27B C28B -2(4) . . . . ?
C27 C25 C26 C22 -178.8(5) . . . . ?
C27 C25 C26 C30 2.6(8) . . . . ?
C27 C28 C29 C30 1.0(8) . . . . ?
C28 C29 C30 P2 -170.1(4) . . . . ?
C28 C29 C30 C26 1.9(5) . . . . ?
C30 P2 C31 C32 16.25(18) . . . . ?
C30 P2 C31 C36 -168.18(13) . . . . ?
C30 P2 C37 C38 -94.5(5) . . . . ?
C30 P2 C37 C42 81.4(4) . . . . ?
C30 C26 C25B C19B 174.0(19) . . . . ?
C30 C26 C25B C27B 6(4) . . . . ?
C30 C29 C28B C27B 7(4) . . . . ?
C31 P2 C30 C26 78.04(16) . . . . ?
C31 P2 C30 C29 -110.10(16) . . . . ?
C31 P2 C37 C38 14.4(5) . . . . ?
C31 P2 C37 C42 -169.7(4) . . . . ?
C31 C32 C33 C34 0.4(3) . . . . ?
C32 C31 C36 C35 1.3(3) . . . . ?
C32 C33 C34 C35 1.0(3) . . . . ?
C33 C34 C35 C36 -1.3(3) . . . . ?
C34 C35 C36 C31 0.1(3) . . . . ?
C36 C31 C32 C33 -1.6(3) . . . . ?
C37 P2 C30 C26 -175.98(18) . . . . ?
C37 P2 C30 C29 -4.1(2) . . . . ?
C37 P2 C31 C32 -88.6(2) . . . . ?
C37 P2 C31 C36 86.9(2) . . . . ?
C37 C38 C39 C40 -1.3(5) . . . . ?
C38 C37 C42 C41 1.2(7) . . . . ?
C38 C39 C40 C41 1.5(4) . . . . ?
C38 C39 C40B C41B -10(3) . . . . ?
C38 C37B C42B C41B 9(5) . . . . ?
C39 C38 C37B P2 169.4(14) . . . . ?
C39 C38 C37B C42B -11(5) . . . . ?
C39 C40 C41 C42 -0.4(5) . . . . ?
C39 C40B C41B C42B 8(4) . . . . ?
C40 C41 C42 C37 -0.9(6) . . . . ?
C42 C37 C38 C39 -0.1(6) . . . . ?
C43 S1 O1 Cu1 -87.01(16) . . . . ?
C44 S1 O1 Cu1 170.24(14) . . . . ?
C59 C19B C25B C26 -51(4) . . . . ?
C59 C19B C25B C27B 115(3) . . . . ?
C59 C23B C24B O4B -58.4(16) . . . . ?
C2B C1 C6B C5B -21(2) . . . . ?
C2B C3B C4B C5B -3(2) . . . . ?
C3B C4B C5B C6B 0(2) . . . . ?
C4B C5B C6B C1 12(2) . . . . ?
C6B C1 C2B C3B 18(3) . . . . ?
C14B C13 C18 C22 178(2) . . . . ?
C14B C13 C18 C17B 3(3) . . . . ?
C14B C15B C16B C17B 1(4) . . . . ?
C15B C16B C17B C18 3(4) . . . . ?
C15B C16B C17B C19B 179(3) . . . . ?
C16B C17B C19B C59 -124(3) . . . . ?
C16B C17B C19B C25B 123(3) . . . . ?
C17B C18 C22 C26 58.5(13) . . . . ?
C17B C18 C22 C23B -65.4(14) . . . . ?
C17B C19B C25B C26 62(3) . . . . ?
C17B C19B C25B C27B -132(4) . . . . ?
C19B C59 C23B C22 -7.8(19) . . . . ?
C19B C59 C23B C24B -130.6(15) . . . . ?
C19B C59 C21C O3B 174.5(15) . . . . ?
C19B C25B C27B C28B -170(3) . . . . ?
C23B C22 C26 C30 -118.4(7) . . . . ?
C23B C22 C26 C25B 62.0(18) . . . . ?
C23B C59 C19B C17B -46(2) . . . . ?
C23B C59 C19B C25B 58(3) . . . . ?
C23B C59 C21C O3B -61.1(15) . . . . ?
C25B C26 C30 P2 170(2) . . . . ?
C25B C26 C30 C29 -3(2) . . . . ?
C25B C27B C28B C29 -4(5) . . . . ?
C28B C29 C30 P2 -175.9(19) . . . . ?
C28B C29 C30 C26 -3.8(19) . . . . ?
C37B P2 C30 C26 -173.3(5) . . . . ?
C37B P2 C30 C29 -1.4(5) . . . . ?
C37B P2 C31 C32 -95.4(12) . . . . ?
C37B P2 C31 C36 80.1(12) . . . . ?
C37B C38 C39 C40B 10(2) . . . . ?
C40B C41B C42B C37B -7(3) . . . . ?
C43B S1B O1B Cu1 75(3) . . . . ?
C44B S1B O1B Cu1 -174(3) . . . . ?
C21C C59 C19B C17B 77(2) . . . . ?
C21C C59 C19B C25B -179(2) . . . . ?
C21C C59 C23B C22 -130.8(12) . . . . ?
C21C C59 C23B C24B 106.4(15) . . . . ?

loop_
_smtbx_masks_void_nr
_smtbx_masks_void_average_x
_smtbx_masks_void_average_y
_smtbx_masks_void_average_z
_smtbx_masks_void_volume
_smtbx_masks_void_count_electrons
_smtbx_masks_void_content
1 0.000 0.000 0.500 270.9 72.8 '2 DMSO'
